data_1549821
loop_
_publ_author_name
'Conesa-Egea, Javier'
'Nogal, Noem\'i'
'Mart\'inez, Jos\'e Ignacio'
'Fern\'andez-Moreira, Vanesa'
'Rodr\'iguez-Mendoza, Ulises R'
'Gonz\'alez-Platas, Javier'
'G\'omez-Garc\'ia, Carlos J'
'Delgado, Salom\'e'
'Zamora, F\'elix'
'Amo-Ochoa, Pilar'

_publ_section_title
;
 Smart composite films of nanometric thickness based on copper-iodine
 coordination polymers. Toward sensors.
;
_journal_issue 41
_journal_name_full 'Chemical science'
_journal_page_first 8000
_journal_page_last 8010
_journal_paper_doi 10.1039/c8sc03085e
_journal_volume 9
_journal_year 2018
_chemical_formula_moiety 'C7 H8 Cu I N2 O2'
_chemical_formula_sum 'C7 H8 Cu I N2 O2'
_chemical_formula_weight 342.59
_space_group_crystal_system triclinic
_space_group_IT_number 2
_space_group_name_Hall '-P 1'
_space_group_name_H-M_alt 'P -1'
_symmetry_space_group_name_Hall '-P 1'
_symmetry_space_group_name_H-M 'P -1'
_atom_sites_solution_hydrogens geom
_atom_sites_solution_primary dual
_audit_creation_date 2017-07-10
_audit_creation_method
;
Olex2 1.2
(compiled 2017.03.28 svn.r3405 for OlexSys, GUI svn.r5337)
;
_audit_update_record
;
2018-03-01 deposited with the CCDC.
2018-08-23 downloaded from the CCDC.
;
_cell_angle_alpha 85.224(16)
_cell_angle_beta 88.977(9)
_cell_angle_gamma 84.909(16)
_cell_formula_units_Z 2
_cell_length_a 4.0958(4)
_cell_length_b 9.372(2)
_cell_length_c 10.9859(13)
_cell_measurement_reflns_used 1024
_cell_measurement_temperature 296(1)
_cell_measurement_theta_max 24.9670
_cell_measurement_theta_min 3.7060
_cell_volume 418.56(11)
_computing_cell_refinement 'CrysAlisPro 1.171.38.46 (Rigaku OD, 2015)'
_computing_data_collection 'CrysAlisPro 1.171.38.46 (Rigaku OD, 2015)'
_computing_data_reduction 'CrysAlisPro 1.171.38.46 (Rigaku OD, 2015)'
_computing_molecular_graphics 'Olex2 (Dolomanov et al., 2009)'
_computing_publication_material 'Olex2 (Dolomanov et al., 2009)'
_computing_structure_refinement 'ShelXL (Sheldrick, 2015)'
_computing_structure_solution 'ShelXT (Sheldrick, 2015)'
_diffrn_ambient_pressure 2320000(40000)
_diffrn_ambient_temperature 296(1)
_diffrn_detector 'CCD plate'
_diffrn_detector_area_resol_mean 16.2536
_diffrn_detector_type EosS2
_diffrn_measured_fraction_theta_full 0.360
_diffrn_measured_fraction_theta_max 0.360
_diffrn_measurement_details
;
List of Runs (angles in degrees, time in seconds):

  # Type    Start    End  Width  t~exp~   \w     \q     \k     \f   Frames
#--------------------------------------------------------------------------
  1  \w    -35.00  -5.00   0.50   30.00    --   26.32 114.00 -45.00   60
  2  \w    -46.00 -17.00   0.50   30.00    --   26.32 134.00 123.00   58
  3  \w     27.00  68.00   0.50   30.00    --   26.32 -81.00  29.00   82
  4  \w    -29.00   4.00   0.50   30.00    --   26.32  26.00  -7.00   66
  5  \w     45.00  72.00   0.50   30.00    --   26.32-134.00-123.00   54
  6  \w    -11.00  48.00   0.50   30.00    --   26.32 -26.00-172.00  118
  7  \w    -27.00  19.00   0.50   30.00    --  -27.02 -39.00-167.00   92
  8  \w    -11.00  15.00   0.50   30.00    --  -27.02 -81.00  29.00   52
  9  \w    -30.00  28.00   0.50   30.00    --  -27.02 -26.00   7.00  116
 10  \w    -73.00  -7.00   0.50   30.00    --  -27.02  97.00 -35.00  132
 11  \w    -44.00  16.00   0.50   30.00    --  -27.02  13.00 176.00  120
;
_diffrn_measurement_device 'four-circle diffractometer'
_diffrn_measurement_device_type 'SuperNova, Dualflex, EosS2'
_diffrn_measurement_method '\w scans'
_diffrn_orient_matrix_type 'CrysAlisPro convention (1999,Acta A55,543-557)'
_diffrn_orient_matrix_UB_11 0.0128476000
_diffrn_orient_matrix_UB_12 -0.0754487000
_diffrn_orient_matrix_UB_13 0.0145311000
_diffrn_orient_matrix_UB_21 0.1654454000
_diffrn_orient_matrix_UB_22 -0.0043228000
_diffrn_orient_matrix_UB_23 -0.0205763000
_diffrn_orient_matrix_UB_31 0.0519084000
_diffrn_orient_matrix_UB_32 0.0100892000
_diffrn_orient_matrix_UB_33 0.0596959000
_diffrn_radiation_monochromator graphite
_diffrn_radiation_probe x-ray
_diffrn_radiation_type MoK\a
_diffrn_radiation_wavelength 0.71073
_diffrn_reflns_av_R_equivalents 0.0537
_diffrn_reflns_av_unetI/netI 0.0503
_diffrn_reflns_Laue_measured_fraction_full 0.360
_diffrn_reflns_Laue_measured_fraction_max 0.360
_diffrn_reflns_limit_h_max 4
_diffrn_reflns_limit_h_min -4
_diffrn_reflns_limit_k_max 5
_diffrn_reflns_limit_k_min -5
_diffrn_reflns_limit_l_max 13
_diffrn_reflns_limit_l_min -13
_diffrn_reflns_number 1964
_diffrn_reflns_point_group_measured_fraction_full 0.360
_diffrn_reflns_point_group_measured_fraction_max 0.360
_diffrn_reflns_theta_full 25.010
_diffrn_reflns_theta_max 25.010
_diffrn_reflns_theta_min 1.860
_diffrn_source 'fine-focus sealed X-ray tube'
_diffrn_source_type 'Enhance (Mo) X-ray Source'
_exptl_absorpt_coefficient_mu 6.260
_exptl_absorpt_correction_T_max 0.286
_exptl_absorpt_correction_T_min 0.222
_exptl_absorpt_correction_type gaussian
_exptl_absorpt_process_details
;
CrysAlisPro 1.171.38.46 (Rigaku Oxford Diffraction, 2015)
Numerical absorption correction based on gaussian integration over
            a multifaceted crystal model (Absorb Angel (2004) J. Appl. Cryst. 37:486-492)
;
_exptl_crystal_colour yellow
_exptl_crystal_colour_primary yellow
_exptl_crystal_density_diffrn 2.718
_exptl_crystal_description plate
_exptl_crystal_F_000 324
_exptl_crystal_preparation 'mounted in a diamond-anvil cell '
_exptl_crystal_size_max 0.087
_exptl_crystal_size_mid 0.035
_exptl_crystal_size_min 0.02
_refine_diff_density_max 0.640
_refine_diff_density_min -0.860
_refine_diff_density_rms 0.174
_refine_ls_extinction_method none
_refine_ls_goodness_of_fit_ref 1.116
_refine_ls_hydrogen_treatment constr
_refine_ls_matrix_type full
_refine_ls_number_parameters 52
_refine_ls_number_reflns 529
_refine_ls_number_restraints 0
_refine_ls_restrained_S_all 1.116
_refine_ls_R_factor_all 0.0587
_refine_ls_R_factor_gt 0.0458
_refine_ls_shift/su_max 0.000
_refine_ls_shift/su_mean 0.000
_refine_ls_structure_factor_coef Fsqd
_refine_ls_weighting_details 'w=1/[\s^2^(Fo^2^)+(0.0684P)^2^+2.0157P] where P=(Fo^2^+2Fc^2^)/3'
_refine_ls_weighting_scheme calc
_refine_ls_wR_factor_gt 0.1096
_refine_ls_wR_factor_ref 0.1213
_reflns_Friedel_coverage 0.000
_reflns_number_gt 447
_reflns_number_total 529
_reflns_threshold_expression 'I > 2\s(I)'
_cod_data_source_file c8sc03085e2.cif
_cod_data_source_block JCE140CS_232GPa
_cod_depositor_comments 'Adding full bibliography for 1549820--1549832.cif.'
_cod_original_cell_volume 418.54(12)
_cod_database_code 1549821
_shelx_shelxl_version_number 2017/1
_shelx_space_group_comment
;
The symmetry employed for this shelxl refinement is uniquely defined
by the following loop, which should always be used as a source of
symmetry information in preference to the above space-group names.
They are only intended as comments.
;
_exptl_oxdiff_absorpt_process_details
;
Gaussian integration over a grid
of 16 x 16 x 16 points =  4096 total grid points
  Based upon method of Burnham (1966)

 Data corrected for diamond-anvil cell absorption
 Note that exptl_absorpt_correction_tmin and _tmax
 the total correction factors applied to the intensities
 The individual factors are:
         range of dac transmission factors (min-max)      0.275     0.352
         range of gasket transmission (min-max)           1.000     1.000
         range of P media transmission (min-max)          1.000     1.000

 thickness of diamond anvil 1: 15.500 mm, mu =  0.0202 mm-1
       thickness of platten 1: 44.000 mm, mu =  0.0047 mm-1

 thickness of diamond anvil 2: 15.500 mm, mu =  0.0202 mm-1
       thickness of platten 2: 44.000 mm, mu =  0.0047 mm-1

    Gasket shadowing corrections were made based upon
    Gasket thickness =  50.0 microns, radius = 110.0 microns
    Gasket absorption coeff =        21.00 mm-1
    REFLECTION WAS CONSIDERED TOTALLY OBSCURED IF
 FRACTION CRYSTAL ILLUMINATED WAS LESS THAN 0.00

    Non-absorbing pressure medium
;
_reflns_odcompleteness_completeness 35.89
_reflns_odcompleteness_iscentric 1
_reflns_odcompleteness_theta 24.97
_olex2_refinement_description
;
1. Fixed Uiso
 At 1.2 times of:
  All C(H) groups, All N(H,H) groups
 At 1.5 times of:
  All C(H,H,H) groups
2.a Aromatic/amide H refined with riding coordinates:
 C5(H5), C4(H4), C2(H2)
2.b Fitted hexagon refined as free rotating group:
 N1(C5,C4,C3,C2,C1)
2.c X=CH2 refined with riding coordinates:
 N2(H2A,H2B)
2.d Idealised Me refined as rotating group:
 C7(H7A,H7B,H7C)
;
_olex2_submission_special_instructions 'No special instructions were received'
_oxdiff_exptl_absorpt_empirical_details
;
Empirical correction (ABSPACK) includes:
- Absorption correction using spherical harmonics
- Frame scaling
;
_oxdiff_exptl_absorpt_empirical_full_max 1.813
_oxdiff_exptl_absorpt_empirical_full_min 0.585

loop_
_space_group_symop_operation_xyz
'x, y, z'
'-x, -y, -z'

loop_
_atom_site_label
_atom_site_type_symbol
_atom_site_fract_x
_atom_site_fract_y
_atom_site_fract_z
_atom_site_U_iso_or_equiv
_atom_site_adp_type
_atom_site_occupancy
_atom_site_site_symmetry_order
_atom_site_calc_flag
_atom_site_refinement_flags_posn
I1 I 1.2758(2) 0.1194(3) 0.63333(9) 0.0232(18) Uani 1 1 d .
Cu1 Cu 0.7921(5) 0.1137(6) 0.48308(19) 0.033(4) Uani 1 1 d .
O1 O 0.265(3) 0.736(3) 0.1539(11) 0.030(3) Uiso 1 1 d .
N1 N 0.724(2) 0.2868(18) 0.3638(8) 0.022(3) Uiso 1 1 d .
C5 C 0.493(2) 0.3947(19) 0.3968(7) 0.027(4) Uiso 1 1 d G
H5 H 0.387313 0.386128 0.472392 0.033 Uiso 1 1 calc R
C4 C 0.418(2) 0.5156(18) 0.3167(9) 0.021(4) Uiso 1 1 d G
H4 H 0.263515 0.587861 0.338708 0.025 Uiso 1 1 calc R
C3 C 0.576(2) 0.5285(17) 0.2036(8) 0.016(3) Uiso 1 1 d G
C2 C 0.807(2) 0.4205(19) 0.1706(7) 0.020(4) Uiso 1 1 d G
H2 H 0.912124 0.429107 0.094997 0.024 Uiso 1 1 calc R
C1 C 0.8811(19) 0.2996(18) 0.2507(8) 0.019(3) Uiso 1 1 d G
O2 O 0.658(3) 0.674(3) 0.0203(11) 0.037(3) Uiso 1 1 d .
N2 N 1.105(3) 0.192(4) 0.2239(14) 0.034(4) Uiso 1 1 d .
H2A H 1.207400 0.196677 0.154913 0.040 Uiso 1 1 calc R
H2B H 1.144178 0.118865 0.275667 0.040 Uiso 1 1 calc R
C6 C 0.507(3) 0.654(4) 0.1145(14) 0.019(4) Uiso 1 1 d .
C7 C 0.199(4) 0.874(6) 0.0752(18) 0.040(5) Uiso 1 1 d .
H7A H 0.190678 0.854031 -0.008855 0.060 Uiso 1 1 calc GR
H7B H 0.369911 0.935720 0.085462 0.060 Uiso 1 1 calc GR
H7C H -0.007820 0.921560 0.098740 0.060 Uiso 1 1 calc GR

loop_
_atom_site_aniso_label
_atom_site_aniso_U_11
_atom_site_aniso_U_22
_atom_site_aniso_U_33
_atom_site_aniso_U_23
_atom_site_aniso_U_13
_atom_site_aniso_U_12
I1 0.0183(6) 0.028(6) 0.0237(7) -0.0050(15) 0.0004(4) -0.0015(9)
Cu1 0.0280(11) 0.040(12) 0.0299(12) -0.003(3) -0.0012(9) 0.005(2)

loop_
_atom_type_symbol
_atom_type_description
_atom_type_scat_dispersion_real
_atom_type_scat_dispersion_imag
_atom_type_scat_source
C C 0.0033 0.0016 'International Tables Vol C Tables 4.2.6.8 and 6.1.1.4'
H H 0.0000 0.0000 'International Tables Vol C Tables 4.2.6.8 and 6.1.1.4'
Cu Cu 0.3201 1.2651 'International Tables Vol C Tables 4.2.6.8 and 6.1.1.4'
I I -0.4742 1.8119 'International Tables Vol C Tables 4.2.6.8 and 6.1.1.4'
N N 0.0061 0.0033 'International Tables Vol C Tables 4.2.6.8 and 6.1.1.4'
O O 0.0106 0.0060 'International Tables Vol C Tables 4.2.6.8 and 6.1.1.4'

loop_
_exptl_crystal_face_index_h
_exptl_crystal_face_index_k
_exptl_crystal_face_index_l
_exptl_crystal_face_perp_dist
1 1 5 0.0101
-1 -1 -5 0.0101
5 0 -4 0.0362
-5 0 -1 0.0345
0 13 -2 0.0175
0 -13 2 0.0175

loop_
_geom_angle_atom_site_label_1
_geom_angle_atom_site_label_2
_geom_angle_atom_site_label_3
_geom_angle
_geom_angle_site_symmetry_1
_geom_angle_site_symmetry_3
Cu1 I1 Cu1 102.09(7) . 1_655
Cu1 I1 Cu1 59.47(18) . 2_756
Cu1 I1 Cu1 77.79(14) 1_655 2_756
I1 Cu1 I1 102.21(14) 1_455 2_756
I1 Cu1 I1 120.53(18) . 2_756
I1 Cu1 I1 102.09(7) . 1_455
I1 Cu1 Cu1 61.25(9) . 2_756
Cu1 Cu1 I1 59.28(17) 2_756 2_756
Cu1 Cu1 I1 115.1(2) 2_756 1_455
N1 Cu1 I1 114.7(4) . .
N1 Cu1 I1 108.6(3) . 2_756
N1 Cu1 I1 106.7(3) . 1_455
N1 Cu1 Cu1 137.9(3) . 2_756
C6 O1 C7 113.2(19) . .
C5 N1 Cu1 116.2(5) . .
C5 N1 C1 120.0 . .
C1 N1 Cu1 123.7(5) . .
N1 C5 H5 120.0 . .
N1 C5 C4 120.0 . .
C4 C5 H5 120.0 . .
C5 C4 H4 120.0 . .
C5 C4 C3 120.0 . .
C3 C4 H4 120.0 . .
C4 C3 C6 122.5(9) . .
C2 C3 C4 120.0 . .
C2 C3 C6 117.5(9) . .
C3 C2 H2 120.0 . .
C1 C2 C3 120.0 . .
C1 C2 H2 120.0 . .
C2 C1 N1 120.0 . .
N2 C1 N1 117.5(13) . .
N2 C1 C2 122.5(13) . .
C1 N2 H2A 120.0 . .
C1 N2 H2B 120.0 . .
H2A N2 H2B 120.0 . .
O1 C6 C3 109.4(17) . .
O2 C6 O1 127(3) . .
O2 C6 C3 124(3) . .
O1 C7 H7A 109.5 . .
O1 C7 H7B 109.5 . .
O1 C7 H7C 109.5 . .
H7A C7 H7B 109.5 . .
H7A C7 H7C 109.5 . .
H7B C7 H7C 109.5 . .

loop_
_geom_bond_atom_site_label_1
_geom_bond_atom_site_label_2
_geom_bond_distance
_geom_bond_site_symmetry_2
I1 Cu1 2.608(2) .
I1 Cu1 2.659(2) 1_655
I1 Cu1 2.660(5) 2_756
Cu1 Cu1 2.613(9) 2_756
Cu1 N1 2.001(16) .
O1 C6 1.29(3) .
O1 C7 1.50(5) .
N1 C5 1.3900 .
N1 C1 1.3900 .
C5 H5 0.9300 .
C5 C4 1.3900 .
C4 H4 0.9300 .
C4 C3 1.3900 .
C3 C2 1.3900 .
C3 C6 1.48(4) .
C2 H2 0.9300 .
C2 C1 1.3900 .
C1 N2 1.35(3) .
O2 C6 1.21(2) .
N2 H2A 0.8600 .
N2 H2B 0.8600 .
C7 H7A 0.9600 .
C7 H7B 0.9600 .
C7 H7C 0.9600 .

loop_
_exptl_oxdiff_crystal_face_indexfrac_h
_exptl_oxdiff_crystal_face_indexfrac_k
_exptl_oxdiff_crystal_face_indexfrac_l
_exptl_oxdiff_crystal_face_x
_exptl_oxdiff_crystal_face_y
_exptl_oxdiff_crystal_face_z
1.0000 1.0000 5.0000 0.0101 0.0582 0.3605
-1.0000 -1.0000 -5.0000 -0.0101 -0.0582 -0.3605
5.0000 -0.0000 -4.0000 0.0061 0.9095 0.0208
-5.0000 0.0000 -1.0000 -0.0788 -0.8067 -0.3192
0.0592 12.8364 -2.2209 -1.0000 0.0000 0.0000
-0.0592 -12.8364 2.2209 1.0000 0.0000 0.0000
